data_7106304
loop_
_publ_author_name
'Nagatoshi Nishiwaki'
'Shotaro Hirao'
'Jun Sawayama'
'Kazuhiko Saigo'
'Kazuya Kobiro'

_publ_section_title
;
 Bicyclization involving pseudo-intramolecular imination with diamines
;
_journal_name_full Chem.Commun.
_journal_page_first 4938
_journal_paper_doi 10.1039/c1cc10705d
_journal_volume 47
_journal_year 2011
_chemical_formula_moiety 'C19 H19 N3 O3 '
_chemical_formula_sum 'C19 H19 N3 O3'
_chemical_formula_weight 337.37
_chemical_melting_point 228.5(15)
_space_group_IT_number 14
_symmetry_cell_setting monoclinic
_symmetry_Int_Tables_number 14
_symmetry_space_group_name_Hall '-P 2ybc'
_symmetry_space_group_name_H-M 'P 1 21/c 1'
_cell_angle_alpha 90.0000
_cell_angle_beta 111.68(3)
_cell_angle_gamma 90.0000
_cell_formula_units_Z 4
_cell_length_a 11.510(5)
_cell_length_b 13.619(7)
_cell_length_c 11.172(4)
_cell_measurement_reflns_used 25
_cell_measurement_temperature 298.1
_cell_measurement_theta_max 17.4
_cell_measurement_theta_min 15.5
_cell_volume 1627.4(13)
_computing_cell_refinement WinAFC
_computing_data_collection WinAFC
_computing_data_reduction CrystalStructure
_computing_publication_material 'CrystalStructure 3.7.0'
_computing_structure_refinement CRYSTALS
_computing_structure_solution SIR92
_diffrn_measured_fraction_theta_full 0.998
_diffrn_measured_fraction_theta_max 0.998
_diffrn_measurement_device_type 'Rigaku AFC7R'
_diffrn_measurement_method w-2q
_diffrn_radiation_type 'Mo Ka'
_diffrn_radiation_wavelength 0.71069
_diffrn_reflns_av_R_equivalents 0.021
_diffrn_reflns_limit_h_max 14
_diffrn_reflns_limit_h_min -8
_diffrn_reflns_limit_k_max 17
_diffrn_reflns_limit_k_min 0
_diffrn_reflns_limit_l_max 13
_diffrn_reflns_limit_l_min -14
_diffrn_reflns_number 4484
_diffrn_reflns_theta_full 27.50
_diffrn_reflns_theta_max 27.50
_diffrn_standards_decay_% 0.00
_diffrn_standards_interval_count 0
_diffrn_standards_number 3
_exptl_absorpt_coefficient_mu 0.082
_exptl_absorpt_correction_type none
_exptl_crystal_colour colorless
_exptl_crystal_density_diffrn 0.993
_exptl_crystal_density_method 'not measured'
_exptl_crystal_description prismatic
_exptl_crystal_F_000 512.00
_exptl_crystal_size_max 0.20
_exptl_crystal_size_mid 0.20
_exptl_crystal_size_min 0.20
_refine_diff_density_max 1.06
_refine_diff_density_min -0.89
_refine_ls_extinction_method none
_refine_ls_goodness_of_fit_ref 0.938
_refine_ls_hydrogen_treatment refall
_refine_ls_number_parameters 302
_refine_ls_number_reflns 2697
_refine_ls_R_factor_gt 0.0476
_refine_ls_shift/su_max 0.4765
_refine_ls_structure_factor_coef F
_refine_ls_weighting_details 'w = 1.0'
_refine_ls_weighting_scheme unit
_refine_ls_wR_factor_ref 0.0538
_reflns_number_gt 2695
_reflns_number_total 3727
_reflns_threshold_expression F^2^>2.0s(F^2^)
_cod_data_source_file c1cc10705d.txt
_cod_data_source_block '_Cytidine_(Rigaku_Master_f'
_cod_depositor_comments
;
The following automatic conversions were performed:

'_chemical_melting_point' value '227-230' was changed to '228.5(15)'
- the average value was taken and precision was estimated.

Automatic conversion script
Id: cif_fix_values 1646 2011-03-28 12:23:43Z adriana 
;
_cod_original_cell_volume 1627.5(12)
_cod_original_formula_sum 'C19 H19 N3 O3 '
_cod_database_code 7106304

loop_
_symmetry_equiv_pos_site_id
_symmetry_equiv_pos_as_xyz
1 +X,+Y,+Z
2 -X,1/2+Y,1/2-Z
3 -X,-Y,-Z
4 +X,1/2-Y,1/2+Z

loop_
_atom_site_label
_atom_site_type_symbol
_atom_site_fract_x
_atom_site_fract_y
_atom_site_fract_z
_atom_site_U_iso_or_equiv
_atom_site_adp_type
_atom_site_occupancy
_atom_site_symmetry_multiplicity
_atom_site_calc_flag
_atom_site_refinement_flags
_atom_site_disorder_assembly
_atom_site_disorder_group
O(1) O 0.5542(2) -0.03096(14) 0.3900(2) 0.0361(6) Uani 1.00 1 d . . .
O(4) O 0.8089(2) 0.0545(2) 0.4810(2) 0.0650(9) Uani 1.00 1 d . . .
O(5) O 0.7702(2) 0.0695(2) 0.6564(2) 0.0687(9) Uani 1.00 1 d . . .
N(1) N 0.4404(2) 0.09630(17) 0.2763(2) 0.0299(7) Uani 1.00 1 d . . .
N(2) N 0.4189(2) 0.1976(2) 0.1092(2) 0.0309(7) Uani 1.00 1 d . . .
N(6) N 0.7440(2) 0.0804(2) 0.5405(2) 0.0419(8) Uani 1.00 1 d . . .
C(1) C 0.4178(2) 0.2012(2) 0.2420(2) 0.0257(7) Uani 1.00 1 d . . .
C(2) C 0.3731(4) 0.0366(2) 0.1607(3) 0.0455(11) Uani 1.00 1 d . . .
C(3) C 0.5203(2) 0.2693(2) 0.3281(3) 0.0298(8) Uani 1.00 1 d . . .
C(4) C 0.9364(3) 0.3799(2) 0.5240(3) 0.0464(11) Uani 1.00 1 d . . .
C(5) C 0.0677(3) 0.3015(2) 0.2567(3) 0.0440(11) Uani 1.00 1 d . . .
C(6) C 0.1222(3) 0.3510(2) 0.1828(3) 0.0407(10) Uani 1.00 1 d . . .
C(7) C 0.1249(3) 0.2195(2) 0.3259(3) 0.0431(11) Uani 1.00 1 d . . .
C(9) C 0.6475(2) 0.2195(2) 0.3918(2) 0.0248(7) Uani 1.00 1 d . . .
C(10) C 0.5356(2) 0.0576(2) 0.3745(2) 0.0263(8) Uani 1.00 1 d . . .
C(11) C 0.7437(2) 0.2907(2) 0.4767(2) 0.0270(8) Uani 1.00 1 d . . .
C(12) C 0.6223(2) 0.1321(2) 0.4668(2) 0.0266(8) Uani 1.00 1 d . . .
C(13) C 0.2921(2) 0.2340(2) 0.2454(2) 0.0264(8) Uani 1.00 1 d . . .
C(14) C 0.7246(3) 0.3399(2) 0.5787(3) 0.0354(9) Uani 1.00 1 d . . .
C(15) C 0.8117(3) 0.4083(2) 0.6518(3) 0.0435(10) Uani 1.00 1 d . . .
C(16) C 0.3451(4) 0.1089(2) 0.0493(3) 0.0450(11) Uani 1.00 1 d . . .
C(17) C 0.2369(3) 0.1848(2) 0.3201(3) 0.0343(9) Uani 1.00 1 d . . .
C(18) C 0.8501(3) 0.3113(2) 0.4516(3) 0.0372(9) Uani 1.00 1 d . . .
C(19) C 0.2344(3) 0.3175(2) 0.1789(3) 0.0341(9) Uani 1.00 1 d . . .
C(20) C 0.9170(3) 0.4280(2) 0.6230(3) 0.0475(11) Uani 1.00 1 d . . .
H(1) H 0.786(3) 0.439(2) 0.729(3) 0.080(13) Uiso 1.00 1 c . . .
H(2) H 0.979(3) 0.476(2) 0.674(3) 0.051(10) Uiso 1.00 1 c . . .
H(3) H 0.861(3) 0.274(2) 0.378(3) 0.056(11) Uiso 1.00 1 c . . .
H(4) H 0.645(3) 0.326(2) 0.602(3) 0.057(10) Uiso 1.00 1 c . . .
H(5) H 0.081(3) 0.178(2) 0.378(3) 0.071(12) Uiso 1.00 1 c . . .
H(6) H 0.284(2) 0.122(2) 0.371(2) 0.045(9) Uiso 1.00 1 c . . .
H(7) H 0.084(3) 0.409(2) 0.132(3) 0.057(11) Uiso 1.00 1 c . . .
H(8) H 0.264(2) 0.351(2) 0.134(2) 0.030(9) Uiso 1.00 1 c . . .
H(9) H 0.580(2) 0.153(2) 0.534(2) 0.033(8) Uiso 1.00 1 c . . .
H(10) H 0.680(2) 0.191(2) 0.322(2) 0.027(8) Uiso 1.00 1 c . . .
H(11) H -0.016(3) 0.326(2) 0.250(3) 0.073(13) Uiso 1.00 1 c . . .
H(12) H 1.018(3) 0.391(2) 0.505(3) 0.079(13) Uiso 1.00 1 c . . .
H(13) H 0.381(4) 0.086(3) -0.031(4) 0.120(18) Uiso 1.00 1 c . . .
H(14) H 0.241(4) 0.129(3) 0.014(3) 0.092(14) Uiso 1.00 1 c . . .
H(15) H 0.286(3) 0.003(2) 0.172(3) 0.090(14) Uiso 1.00 1 c . . .
H(16) H 0.426(3) -0.013(3) 0.155(3) 0.084(15) Uiso 1.00 1 c . . .
H(17) H 0.486(2) 0.297(2) 0.403(2) 0.045(9) Uiso 1.00 1 c . . .
H(18) H 0.531(2) 0.319(2) 0.279(2) 0.035(9) Uiso 1.00 1 c . . .
H(19) H 0.385(2) 0.248(2) 0.061(2) 0.036(9) Uiso 1.00 1 c . . .

loop_
_atom_site_aniso_label
_atom_site_aniso_U_11
_atom_site_aniso_U_22
_atom_site_aniso_U_33
_atom_site_aniso_U_12
_atom_site_aniso_U_13
_atom_site_aniso_U_23
O(1) 0.0424(13) 0.0219(11) 0.0398(13) 0.0022(10) 0.0104(11) 0.0019(10)
O(4) 0.0422(16) 0.0666(19) 0.084(2) 0.0212(14) 0.0208(15) 0.0021(17)
O(5) 0.0684(19) 0.072(2) 0.0413(16) -0.0091(16) -0.0077(14) 0.0247(15)
N(1) 0.0339(14) 0.0181(13) 0.0299(14) -0.0021(11) 0.0027(12) -0.0025(11)
N(2) 0.0374(16) 0.0286(14) 0.0276(14) 0.0005(13) 0.0130(12) 0.0017(12)
N(6) 0.0369(17) 0.0279(15) 0.0471(19) -0.0046(13) -0.0007(15) 0.0078(14)
C(1) 0.0284(16) 0.0198(14) 0.0261(15) -0.0012(13) 0.0068(13) 0.0003(12)
C(2) 0.060(2) 0.028(2) 0.034(2) -0.0046(19) -0.0004(18) -0.0060(16)
C(3) 0.0288(17) 0.0206(16) 0.0333(18) -0.0019(14) 0.0036(15) 0.0018(14)
C(4) 0.035(2) 0.045(2) 0.058(2) -0.0123(18) 0.0160(19) 0.0028(19)
C(5) 0.030(2) 0.056(2) 0.047(2) -0.0018(18) 0.0158(17) -0.0130(19)
C(6) 0.036(2) 0.036(2) 0.045(2) 0.0064(17) 0.0098(17) -0.0043(17)
C(7) 0.036(2) 0.057(2) 0.040(2) -0.0132(19) 0.0182(17) -0.0072(19)
C(9) 0.0259(16) 0.0225(15) 0.0255(16) -0.0014(13) 0.0090(13) 0.0023(12)
C(10) 0.0292(16) 0.0227(15) 0.0284(16) -0.0017(13) 0.0124(13) 0.0004(13)
C(11) 0.0260(16) 0.0235(16) 0.0288(16) -0.0029(13) 0.0070(13) 0.0039(13)
C(12) 0.0269(16) 0.0232(15) 0.0285(16) 0.0005(13) 0.0086(14) 0.0028(13)
C(13) 0.0263(16) 0.0258(15) 0.0263(16) -0.0027(13) 0.0090(13) -0.0022(13)
C(14) 0.038(2) 0.0344(18) 0.0345(19) -0.0060(16) 0.0141(16) -0.0046(15)
C(15) 0.048(2) 0.037(2) 0.040(2) -0.0064(18) 0.0101(18) -0.0061(17)
C(16) 0.060(2) 0.038(2) 0.0321(19) -0.0119(19) 0.0112(19) -0.0054(16)
C(17) 0.0361(19) 0.0345(19) 0.0304(17) -0.0056(16) 0.0100(15) 0.0008(15)
C(18) 0.0317(18) 0.039(2) 0.043(2) -0.0035(16) 0.0167(16) 0.0037(17)
C(19) 0.0350(19) 0.0315(19) 0.0390(19) 0.0011(15) 0.0174(16) 0.0023(15)
C(20) 0.041(2) 0.037(2) 0.049(2) -0.0131(18) -0.0000(19) -0.0004(18)

loop_
_atom_type_symbol
_atom_type_description
_atom_type_scat_dispersion_real
_atom_type_scat_dispersion_imag
_atom_type_scat_source
C C 0.003 0.002
;
International Tables for Crystallography
(1992, Vol. C, Tables 4.2.6.8 and 6.1.1.4)
;
H H 0.000 0.000
;
International Tables for Crystallography
(1992, Vol. C, Table 6.1.1.4)
;
N N 0.006 0.003
;
International Tables for Crystallography
(1992, Vol. C, Tables 4.2.6.8 and 6.1.1.4)
;
O O 0.011 0.006
;
International Tables for Crystallography
(1992, Vol. C, Tables 4.2.6.8 and 6.1.1.4)
;

loop_
_geom_angle_atom_site_label_1
_geom_angle_atom_site_label_2
_geom_angle_atom_site_label_3
_geom_angle
_geom_angle_publ_flag
_geom_angle_site_symmetry_1
_geom_angle_site_symmetry_2
_geom_angle_site_symmetry_3
C(1) N(1) C(2) 108.7(2) ? . . .
C(1) N(1) C(10) 127.2(2) ? . . .
C(2) N(1) C(10) 120.3(2) ? . . .
C(1) N(2) C(16) 105.1(2) ? . . .
O(4) N(6) O(5) 125.4(2) ? . . .
O(4) N(6) C(12) 118.0(2) ? . . .
O(5) N(6) C(12) 116.6(3) ? . . .
N(1) C(1) N(2) 99.3(2) ? . . .
N(1) C(1) C(3) 113.7(2) ? . . .
N(1) C(1) C(13) 110.7(2) ? . . .
N(2) C(1) C(3) 111.0(2) ? . . .
N(2) C(1) C(13) 113.0(2) ? . . .
C(3) C(1) C(13) 108.9(2) ? . . .
N(1) C(2) C(16) 104.0(2) ? . . .
C(1) C(3) C(9) 114.0(2) ? . . .
C(18) C(4) C(20) 119.8(4) ? . . .
C(6) C(5) C(7) 120.1(3) ? . . .
C(5) C(6) C(19) 119.5(3) ? . . .
C(5) C(7) C(17) 120.4(3) ? . . .
C(3) C(9) C(11) 111.1(2) ? . . .
C(3) C(9) C(12) 104.8(2) ? . . .
C(11) C(9) C(12) 113.2(2) ? . . .
O(1) C(10) N(1) 123.4(2) ? . . .
O(1) C(10) C(12) 121.5(2) ? . . .
N(1) C(10) C(12) 115.1(2) ? . . .
C(9) C(11) C(14) 121.1(3) ? . . .
C(9) C(11) C(18) 120.0(3) ? . . .
C(14) C(11) C(18) 118.9(2) ? . . .
N(6) C(12) C(9) 109.4(2) ? . . .
N(6) C(12) C(10) 107.6(2) ? . . .
C(9) C(12) C(10) 110.7(2) ? . . .
C(1) C(13) C(17) 121.3(2) ? . . .
C(1) C(13) C(19) 119.8(3) ? . . .
C(17) C(13) C(19) 118.7(3) ? . . .
C(11) C(14) C(15) 120.0(3) ? . . .
C(14) C(15) C(20) 119.7(3) ? . . .
N(2) C(16) C(2) 104.2(2) ? . . .
C(7) C(17) C(13) 119.9(3) ? . . .
C(4) C(18) C(11) 121.0(3) ? . . .
C(6) C(19) C(13) 121.4(3) ? . . .
C(4) C(20) C(15) 120.6(3) ? . . .
C(1) N(2) H(19) 115(2) ? . . .
C(16) N(2) H(19) 108.3(18) ? . . .
N(1) C(2) H(15) 108.5(19) ? . . .
N(1) C(2) H(16) 109(2) ? . . .
C(16) C(2) H(15) 114.9(17) ? . . .
C(16) C(2) H(16) 111(2) ? . . .
H(15) C(2) H(16) 110(3) ? . . .
C(1) C(3) H(17) 105.8(15) ? . . .
C(1) C(3) H(18) 108.5(16) ? . . .
C(9) C(3) H(17) 110.0(13) ? . . .
C(9) C(3) H(18) 107.2(18) ? . . .
H(17) C(3) H(18) 111(2) ? . . .
C(18) C(4) H(12) 119(2) ? . . .
C(20) C(4) H(12) 121(2) ? . . .
C(6) C(5) H(11) 115(2) ? . . .
C(7) C(5) H(11) 124(2) ? . . .
C(5) C(6) H(7) 122(2) ? . . .
C(19) C(6) H(7) 118(2) ? . . .
C(5) C(7) H(5) 121(2) ? . . .
C(17) C(7) H(5) 119(2) ? . . .
C(3) C(9) H(10) 111.3(13) ? . . .
C(11) C(9) H(10) 108.5(14) ? . . .
C(12) C(9) H(10) 108.0(15) ? . . .
N(6) C(12) H(9) 108.1(13) ? . . .
C(9) C(12) H(9) 113.4(15) ? . . .
C(10) C(12) H(9) 107.5(14) ? . . .
C(11) C(14) H(4) 121.6(17) ? . . .
C(15) C(14) H(4) 118.4(17) ? . . .
C(14) C(15) H(1) 112(2) ? . . .
C(20) C(15) H(1) 128(2) ? . . .
N(2) C(16) H(13) 105(2) ? . . .
N(2) C(16) H(14) 108(2) ? . . .
C(2) C(16) H(13) 115(2) ? . . .
C(2) C(16) H(14) 108(2) ? . . .
H(13) C(16) H(14) 115(3) ? . . .
C(7) C(17) H(6) 124(2) ? . . .
C(13) C(17) H(6) 117(2) ? . . .
C(4) C(18) H(3) 122.2(19) ? . . .
C(11) C(18) H(3) 116.8(19) ? . . .
C(6) C(19) H(8) 115(2) ? . . .
C(13) C(19) H(8) 123(2) ? . . .
C(4) C(20) H(2) 119(2) ? . . .
C(15) C(20) H(2) 121(2) ? . . .

loop_
_geom_bond_atom_site_label_1
_geom_bond_atom_site_label_2
_geom_bond_distance
_geom_bond_publ_flag
_geom_bond_site_symmetry_1
_geom_bond_site_symmetry_2
O(1) C(10) 1.226(3) ? . .
O(4) N(6) 1.221(5) ? . .
O(5) N(6) 1.226(4) ? . .
N(1) C(1) 1.477(3) ? . .
N(1) C(2) 1.480(4) ? . .
N(1) C(10) 1.340(3) ? . .
N(2) C(1) 1.489(4) ? . .
N(2) C(16) 1.486(4) ? . .
N(6) C(12) 1.511(3) ? . .
C(1) C(3) 1.530(3) ? . .
C(1) C(13) 1.528(4) ? . .
C(2) C(16) 1.525(5) ? . .
C(3) C(9) 1.530(4) ? . .
C(4) C(18) 1.386(4) ? . .
C(4) C(20) 1.373(6) ? . .
C(5) C(6) 1.384(6) ? . .
C(5) C(7) 1.379(5) ? . .
C(6) C(19) 1.385(5) ? . .
C(7) C(17) 1.397(5) ? . .
C(9) C(11) 1.514(3) ? . .
C(9) C(12) 1.542(4) ? . .
C(10) C(12) 1.526(3) ? . .
C(11) C(14) 1.408(5) ? . .
C(11) C(18) 1.383(5) ? . .
C(13) C(17) 1.394(5) ? . .
C(13) C(19) 1.387(4) ? . .
C(14) C(15) 1.390(4) ? . .
C(15) C(20) 1.390(6) ? . .
N(2) H(19) 0.87(2) ? . .
C(2) H(15) 1.15(4) ? . .
C(2) H(16) 0.93(4) ? . .
C(3) H(17) 1.11(3) ? . .
C(3) H(18) 0.91(3) ? . .
C(4) H(12) 1.04(4) ? . .
C(5) H(11) 0.99(4) ? . .
C(6) H(7) 0.98(3) ? . .
C(7) H(5) 1.06(4) ? . .
C(9) H(10) 1.06(3) ? . .
C(12) H(9) 1.07(3) ? . .
C(14) H(4) 1.06(4) ? . .
C(15) H(1) 1.10(4) ? . .
C(16) H(13) 1.16(5) ? . .
C(16) H(14) 1.15(4) ? . .
C(17) H(6) 1.06(3) ? . .
C(18) H(3) 1.01(3) ? . .
C(19) H(8) 0.84(3) ? . .
C(20) H(2) 0.98(3) ? . .

loop_
_geom_contact_atom_site_label_1
_geom_contact_atom_site_label_2
_geom_contact_distance
_geom_contact_publ_flag
_geom_contact_site_symmetry_1
_geom_contact_site_symmetry_2
O(1) O(1) 3.251(3) ? . 65603
O(1) C(3) 3.540(3) ? . 64502
O(1) C(10) 3.182(4) ? . 65603
O(1) C(12) 3.314(4) ? . 65603
O(1) C(19) 3.487(4) ? . 64502
O(4) C(6) 3.568(5) ? . 64502
O(5) N(1) 3.589(4) ? . 65603
O(5) C(2) 3.387(5) ? . 65603
O(5) C(17) 3.476(4) ? . 65603
O(5) C(18) 3.481(4) ? . 55504
N(1) O(5) 3.589(4) ? . 65603
N(2) C(17) 3.519(3) ? . 55404
C(2) O(5) 3.387(5) ? . 65603
C(3) O(1) 3.540(3) ? . 65502
C(4) C(5) 3.500(5) ? . 65504
C(4) C(7) 3.537(4) ? . 65504
C(5) C(4) 3.500(5) ? . 45404
C(6) O(4) 3.568(5) ? . 65502
C(7) C(4) 3.537(4) ? . 45404
C(7) C(20) 3.300(4) ? . 45404
C(10) O(1) 3.182(4) ? . 65603
C(10) C(10) 3.562(5) ? . 65603
C(12) O(1) 3.314(4) ? . 65603
C(15) C(16) 3.574(4) ? . 65502
C(16) C(15) 3.574(4) ? . 64502
C(17) O(5) 3.476(4) ? . 65603
C(17) N(2) 3.519(3) ? . 55504
C(18) O(5) 3.481(4) ? . 55404
C(19) O(1) 3.487(4) ? . 65502
C(20) C(7) 3.300(4) ? . 65504
O(1) H(6) 2.91(2) ? . 65603
O(1) H(8) 2.72(3) ? . 64502
O(1) H(9) 2.62(3) ? . 65603
O(1) H(18) 2.70(2) ? . 64502
O(1) H(19) 3.09(3) ? . 64502
O(4) H(1) 2.73(4) ? . 55404
O(4) H(5) 3.56(3) ? . 65603
O(4) H(6) 3.32(3) ? . 65603
O(4) H(7) 2.86(3) ? . 64502
O(4) H(7) 3.03(3) ? . 65504
O(4) H(8) 3.04(2) ? . 64502
O(4) H(11) 3.36(3) ? . 65504
O(5) H(2) 3.08(3) ? . 74602
O(5) H(3) 3.14(3) ? . 55504
O(5) H(6) 2.68(3) ? . 65603
O(5) H(11) 2.70(3) ? . 65504
O(5) H(15) 2.44(4) ? . 65603
N(2) H(4) 2.65(3) ? . 55404
N(2) H(6) 3.53(3) ? . 55404
N(2) H(9) 3.07(3) ? . 55404
N(2) H(17) 2.69(3) ? . 55404
N(6) H(6) 2.99(3) ? . 65603
N(6) H(11) 3.16(3) ? . 65504
N(6) H(15) 3.54(4) ? . 65603
C(1) H(4) 3.52(4) ? . 55404
C(2) H(18) 3.14(3) ? . 64502
C(3) H(4) 3.57(3) ? . 55404
C(3) H(13) 3.28(5) ? . 55504
C(3) H(16) 3.02(4) ? . 65502
C(3) H(19) 3.51(3) ? . 55504
C(4) H(2) 3.35(3) ? . 76603
C(4) H(11) 3.38(4) ? . 65501
C(4) H(12) 3.20(4) ? . 76603
C(4) H(14) 3.55(5) ? . 65504
C(4) H(15) 3.17(3) ? . 65502
C(5) H(2) 3.22(3) ? . 66603
C(5) H(3) 3.16(4) ? . 45501
C(5) H(12) 3.27(4) ? . 45501
C(5) H(14) 2.98(3) ? . 55504
C(6) H(1) 3.08(3) ? . 66603
C(6) H(2) 3.30(3) ? . 66603
C(6) H(5) 3.29(3) ? . 55404
C(6) H(13) 3.58(4) ? . 55504
C(6) H(14) 3.45(4) ? . 55504
C(7) H(2) 3.27(3) ? . 45404
C(7) H(3) 3.38(3) ? . 45501
C(7) H(8) 3.36(2) ? . 55504
C(7) H(12) 3.58(4) ? . 45501
C(7) H(14) 2.90(3) ? . 55504
C(7) H(19) 3.20(2) ? . 55504
C(9) H(1) 3.56(4) ? . 55404
C(9) H(4) 3.28(3) ? . 55404
C(10) H(9) 3.48(3) ? . 65603
C(11) H(15) 3.29(4) ? . 65502
C(11) H(16) 3.31(4) ? . 65502
C(13) H(13) 3.38(4) ? . 55504
C(13) H(19) 3.30(3) ? . 55504
C(14) H(3) 3.49(3) ? . 55504
C(14) H(10) 2.98(3) ? . 55504
C(14) H(13) 3.54(4) ? . 65502
C(14) H(15) 3.54(4) ? . 65502
C(14) H(16) 3.23(3) ? . 65502
C(15) H(3) 3.44(3) ? . 55504
C(15) H(5) 3.40(3) ? . 65504
C(15) H(7) 3.36(3) ? . 66603
C(15) H(10) 3.14(3) ? . 55504
C(15) H(13) 3.23(4) ? . 65502
C(15) H(14) 3.47(4) ? . 65502
C(16) H(4) 3.39(3) ? . 55404
C(16) H(17) 2.99(3) ? . 55404
C(17) H(2) 3.56(3) ? . 45404
C(17) H(8) 3.44(3) ? . 55504
C(17) H(14) 3.33(4) ? . 55504
C(17) H(19) 2.76(2) ? . 55504
C(18) H(5) 3.56(4) ? . 65501
C(18) H(11) 3.17(4) ? . 65501
C(18) H(15) 3.10(3) ? . 65502
C(19) H(1) 3.50(4) ? . 66603
C(19) H(5) 3.17(3) ? . 55404
C(19) H(13) 3.32(4) ? . 55504
C(20) H(5) 3.13(3) ? . 65504
C(20) H(7) 3.52(3) ? . 66603
C(20) H(12) 3.08(4) ? . 76603
C(20) H(14) 3.33(3) ? . 65502
C(20) H(15) 3.42(3) ? . 65502
H(1) O(4) 2.73(4) ? . 55504
H(1) C(6) 3.08(3) ? . 66603
H(1) C(9) 3.56(4) ? . 55504
H(1) C(19) 3.50(4) ? . 66603
H(1) H(3) 3.30(5) ? . 55504
H(1) H(5) 3.56(5) ? . 65504
H(1) H(7) 2.68(4) ? . 66603
H(1) H(8) 3.38(5) ? . 66603
H(1) H(10) 2.58(5) ? . 55504
H(1) H(13) 3.08(5) ? . 65502
H(2) O(5) 3.08(2) ? . 75602
H(2) C(4) 3.35(3) ? . 76603
H(2) C(5) 3.22(3) ? . 66603
H(2) C(6) 3.30(3) ? . 66603
H(2) C(7) 3.27(3) ? . 65504
H(2) C(17) 3.56(3) ? . 65504
H(2) H(5) 3.00(4) ? . 65504
H(2) H(7) 2.98(5) ? . 66603
H(2) H(11) 2.81(5) ? . 66603
H(2) H(12) 2.70(5) ? . 76603
H(2) H(14) 3.35(4) ? . 65502
H(2) H(15) 3.55(5) ? . 65504
H(3) O(5) 3.14(3) ? . 55404
H(3) C(5) 3.16(4) ? . 65501
H(3) C(7) 3.38(3) ? . 65501
H(3) C(14) 3.49(3) ? . 55404
H(3) C(15) 3.44(3) ? . 55404
H(3) H(1) 3.30(5) ? . 55404
H(3) H(4) 3.45(4) ? . 55404
H(3) H(5) 2.85(5) ? . 65501
H(3) H(11) 2.46(6) ? . 65501
H(3) H(15) 3.50(5) ? . 65502
H(4) N(2) 2.65(3) ? . 55504
H(4) C(1) 3.52(4) ? . 55504
H(4) C(3) 3.57(3) ? . 55504
H(4) C(9) 3.28(3) ? . 55504
H(4) C(16) 3.39(3) ? . 55504
H(4) H(3) 3.45(4) ? . 55504
H(4) H(10) 2.35(4) ? . 55504
H(4) H(13) 3.08(5) ? . 55504
H(4) H(16) 3.46(5) ? . 65502
H(4) H(18) 3.39(5) ? . 55504
H(4) H(19) 3.03(4) ? . 55504
H(5) O(4) 3.56(3) ? . 65603
H(5) C(6) 3.29(3) ? . 55504
H(5) C(15) 3.40(3) ? . 45404
H(5) C(18) 3.56(4) ? . 45501
H(5) C(19) 3.17(3) ? . 55504
H(5) C(20) 3.13(3) ? . 45404
H(5) H(1) 3.56(5) ? . 45404
H(5) H(2) 3.00(4) ? . 45404
H(5) H(3) 2.85(5) ? . 45501
H(5) H(7) 3.07(5) ? . 55504
H(5) H(8) 2.89(4) ? . 55504
H(5) H(12) 3.43(5) ? . 45501
H(5) H(14) 3.24(5) ? . 55504
H(5) H(19) 3.48(4) ? . 55504
H(6) O(1) 2.91(2) ? . 65603
H(6) O(4) 3.32(3) ? . 65603
H(6) O(5) 2.68(3) ? . 65603
H(6) N(2) 3.53(2) ? . 55504
H(6) N(6) 2.99(3) ? . 65603
H(6) H(8) 3.06(4) ? . 55504
H(6) H(19) 2.67(4) ? . 55504
H(7) O(4) 2.86(3) ? . 65502
H(7) O(4) 3.03(3) ? . 45404
H(7) C(15) 3.36(3) ? . 66603
H(7) C(20) 3.52(3) ? . 66603
H(7) H(1) 2.68(4) ? . 66603
H(7) H(2) 2.98(5) ? . 66603
H(7) H(5) 3.07(5) ? . 55404
H(8) O(1) 2.72(3) ? . 65502
H(8) O(4) 3.04(2) ? . 65502
H(8) C(7) 3.36(2) ? . 55404
H(8) C(17) 3.44(3) ? . 55404
H(8) H(1) 3.38(5) ? . 66603
H(8) H(5) 2.89(4) ? . 55404
H(8) H(6) 3.06(4) ? . 55404
H(8) H(13) 3.58(5) ? . 55504
H(9) O(1) 2.62(3) ? . 65603
H(9) N(2) 3.07(3) ? . 55504
H(9) C(10) 3.48(3) ? . 65603
H(9) H(18) 3.02(4) ? . 55504
H(9) H(19) 2.73(4) ? . 55504
H(10) C(14) 2.98(3) ? . 55404
H(10) C(15) 3.14(3) ? . 55404
H(10) H(1) 2.58(5) ? . 55404
H(10) H(4) 2.35(4) ? . 55404
H(11) O(4) 3.36(3) ? . 45404
H(11) O(5) 2.70(3) ? . 45404
H(11) N(6) 3.16(3) ? . 45404
H(11) C(4) 3.38(4) ? . 45501
H(11) C(18) 3.17(4) ? . 45501
H(11) H(2) 2.81(5) ? . 66603
H(11) H(3) 2.46(6) ? . 45501
H(11) H(12) 2.87(5) ? . 45501
H(11) H(14) 3.37(4) ? . 55504
H(12) C(4) 3.20(4) ? . 76603
H(12) C(5) 3.27(4) ? . 65501
H(12) C(7) 3.58(4) ? . 65501
H(12) C(20) 3.08(4) ? . 76603
H(12) H(2) 2.70(5) ? . 76603
H(12) H(5) 3.43(5) ? . 65501
H(12) H(11) 2.87(5) ? . 65501
H(12) H(12) 2.99(5) ? . 76603
H(12) H(14) 2.55(6) ? . 65504
H(12) H(15) 3.30(5) ? . 65504
H(13) C(3) 3.28(5) ? . 55404
H(13) C(6) 3.58(4) ? . 55404
H(13) C(13) 3.38(4) ? . 55404
H(13) C(14) 3.54(4) ? . 64502
H(13) C(15) 3.23(4) ? . 64502
H(13) C(19) 3.32(4) ? . 55404
H(13) H(1) 3.08(5) ? . 64502
H(13) H(4) 3.08(5) ? . 55404
H(13) H(8) 3.58(5) ? . 55404
H(13) H(13) 3.47(6) ? . 65503
H(13) H(16) 3.18(7) ? . 65503
H(13) H(17) 2.28(6) ? . 55404
H(13) H(18) 3.44(6) ? . 55404
H(14) C(4) 3.55(5) ? . 45404
H(14) C(5) 2.98(3) ? . 55404
H(14) C(6) 3.45(4) ? . 55404
H(14) C(7) 2.90(3) ? . 55404
H(14) C(15) 3.47(4) ? . 64502
H(14) C(17) 3.33(4) ? . 55404
H(14) C(20) 3.33(4) ? . 64502
H(14) H(2) 3.35(4) ? . 64502
H(14) H(5) 3.24(5) ? . 55404
H(14) H(11) 3.37(4) ? . 55404
H(14) H(12) 2.55(6) ? . 45404
H(15) O(5) 2.44(4) ? . 65603
H(15) N(6) 3.54(4) ? . 65603
H(15) C(4) 3.17(3) ? . 64502
H(15) C(11) 3.29(4) ? . 64502
H(15) C(14) 3.54(4) ? . 64502
H(15) C(18) 3.10(3) ? . 64502
H(15) C(20) 3.42(3) ? . 64502
H(15) H(2) 3.55(5) ? . 45404
H(15) H(3) 3.50(5) ? . 64502
H(15) H(12) 3.30(5) ? . 45404
H(15) H(18) 3.18(5) ? . 64502
H(16) C(3) 3.02(4) ? . 64502
H(16) C(11) 3.31(4) ? . 64502
H(16) C(14) 3.23(3) ? . 64502
H(16) H(4) 3.46(5) ? . 64502
H(16) H(13) 3.18(7) ? . 65503
H(16) H(17) 2.94(5) ? . 64502
H(16) H(18) 2.40(5) ? . 64502
H(17) N(2) 2.69(3) ? . 55504
H(17) C(16) 2.99(3) ? . 55504
H(17) H(13) 2.28(6) ? . 55504
H(17) H(16) 2.94(5) ? . 65502
H(17) H(19) 2.53(5) ? . 55504
H(18) O(1) 2.70(2) ? . 65502
H(18) C(2) 3.14(3) ? . 65502
H(18) H(4) 3.39(5) ? . 55404
H(18) H(9) 3.02(4) ? . 55404
H(18) H(13) 3.44(6) ? . 55504
H(18) H(15) 3.18(5) ? . 65502
H(18) H(16) 2.40(5) ? . 65502
H(19) O(1) 3.09(3) ? . 65502
H(19) C(3) 3.51(3) ? . 55404
H(19) C(7) 3.20(2) ? . 55404
H(19) C(13) 3.30(3) ? . 55404
H(19) C(17) 2.76(2) ? . 55404
H(19) H(4) 3.03(4) ? . 55404
H(19) H(5) 3.48(4) ? . 55404
H(19) H(6) 2.67(4) ? . 55404
H(19) H(9) 2.73(4) ? . 55404
H(19) H(17) 2.53(5) ? . 55404

loop_
_geom_torsion_atom_site_label_1
_geom_torsion_atom_site_label_2
_geom_torsion_atom_site_label_3
_geom_torsion_atom_site_label_4
_geom_torsion
_geom_torsion_publ_flag
_geom_torsion_site_symmetry_1
_geom_torsion_site_symmetry_2
_geom_torsion_site_symmetry_3
_geom_torsion_site_symmetry_4
C(1) N(1) C(2) C(16) 17.3(4) ? . . . .
C(2) N(1) C(1) N(2) -37.2(3) ? . . . .
C(2) N(1) C(1) C(3) -155.2(3) ? . . . .
C(2) N(1) C(1) C(13) 81.8(3) ? . . . .
C(1) N(1) C(10) O(1) -173.1(3) ? . . . .
C(1) N(1) C(10) C(12) 6.0(5) ? . . . .
C(10) N(1) C(1) N(2) 120.7(3) ? . . . .
C(10) N(1) C(1) C(3) 2.7(5) ? . . . .
C(10) N(1) C(1) C(13) -120.3(3) ? . . . .
C(2) N(1) C(10) O(1) -17.6(5) ? . . . .
C(2) N(1) C(10) C(12) 161.6(3) ? . . . .
C(10) N(1) C(2) C(16) -142.3(3) ? . . . .
C(1) N(2) C(16) C(2) -33.7(3) ? . . . .
C(16) N(2) C(1) N(1) 43.1(2) ? . . . .
C(16) N(2) C(1) C(3) 163.1(2) ? . . . .
C(16) N(2) C(1) C(13) -74.2(3) ? . . . .
O(4) N(6) C(12) C(9) -52.8(3) ? . . . .
O(4) N(6) C(12) C(10) 67.5(3) ? . . . .
O(5) N(6) C(12) C(9) 126.1(3) ? . . . .
O(5) N(6) C(12) C(10) -113.6(3) ? . . . .
N(1) C(1) C(3) C(9) 24.7(4) ? . . . .
N(1) C(1) C(13) C(17) 24.2(3) ? . . . .
N(1) C(1) C(13) C(19) -159.5(2) ? . . . .
N(2) C(1) C(3) C(9) -86.3(3) ? . . . .
N(2) C(1) C(13) C(17) 134.6(2) ? . . . .
N(2) C(1) C(13) C(19) -49.1(3) ? . . . .
C(3) C(1) C(13) C(17) -101.6(3) ? . . . .
C(3) C(1) C(13) C(19) 74.8(3) ? . . . .
C(13) C(1) C(3) C(9) 148.7(2) ? . . . .
N(1) C(2) C(16) N(2) 10.0(4) ? . . . .
C(1) C(3) C(9) C(11) -179.3(2) ? . . . .
C(1) C(3) C(9) C(12) -56.7(3) ? . . . .
C(18) C(4) C(20) C(15) 0.1(4) ? . . . .
C(20) C(4) C(18) C(11) 0.6(5) ? . . . .
C(6) C(5) C(7) C(17) -1.1(5) ? . . . .
C(7) C(5) C(6) C(19) 0.0(4) ? . . . .
C(5) C(6) C(19) C(13) 1.4(5) ? . . . .
C(5) C(7) C(17) C(13) 0.8(5) ? . . . .
C(3) C(9) C(11) C(14) 57.6(3) ? . . . .
C(3) C(9) C(11) C(18) -119.9(3) ? . . . .
C(3) C(9) C(12) N(6) -176.8(2) ? . . . .
C(3) C(9) C(12) C(10) 64.9(3) ? . . . .
C(11) C(9) C(12) N(6) -55.6(3) ? . . . .
C(11) C(9) C(12) C(10) -173.9(2) ? . . . .
C(12) C(9) C(11) C(14) -60.1(3) ? . . . .
C(12) C(9) C(11) C(18) 122.5(3) ? . . . .
O(1) C(10) C(12) N(6) 18.5(4) ? . . . .
O(1) C(10) C(12) C(9) 138.0(3) ? . . . .
N(1) C(10) C(12) N(6) -160.6(3) ? . . . .
N(1) C(10) C(12) C(9) -41.2(4) ? . . . .
C(9) C(11) C(14) C(15) -177.2(2) ? . . . .
C(9) C(11) C(18) C(4) 176.7(2) ? . . . .
C(14) C(11) C(18) C(4) -0.8(4) ? . . . .
C(18) C(11) C(14) C(15) 0.3(4) ? . . . .
C(1) C(13) C(17) C(7) 176.9(2) ? . . . .
C(1) C(13) C(19) C(6) -178.1(2) ? . . . .
C(17) C(13) C(19) C(6) -1.7(4) ? . . . .
C(19) C(13) C(17) C(7) 0.5(4) ? . . . .
C(11) C(14) C(15) C(20) 0.3(4) ? . . . .
C(14) C(15) C(20) C(4) -0.6(5) ? . . . .
